data_4119418
loop_
_publ_author_name
'Wenguang Wang'
'Mark J. Nilges'
'Thomas B. Rauchfuss'
'Matthias Stein'

_publ_section_title
;
 Isolation of a Mixed Valence Diiron Hydride: Evidence for a Spectator
 Hydride in Hydrogen Evolution Catalysis
;
_journal_name_full 'Journal of the American Chemical Society'
_journal_page_first 3633
_journal_page_last 3639
_journal_paper_doi 10.1021/ja312458f
_journal_volume 135
_journal_year 2013
_chemical_formula_moiety 'C57 H51 Fe2 O2 P4 S2'
_chemical_formula_sum 'C57 H51 Fe2 O2 P4 S2'
_chemical_formula_weight 1067.68
_chemical_name_systematic
; 
? 
;
_space_group_IT_number 2
_symmetry_cell_setting triclinic
_symmetry_space_group_name_Hall '-P 1'
_symmetry_space_group_name_H-M 'P -1'
_atom_sites_solution_hydrogens geom
_atom_sites_solution_primary direct
_atom_sites_solution_secondary difmap
_audit_creation_method SHELXL-97
_audit_update_record
; 
? 
;
_cell_angle_alpha 77.7120(10)
_cell_angle_beta 74.3210(10)
_cell_angle_gamma 67.3880(10)
_cell_formula_units_Z 2
_cell_length_a 11.7211(13)
_cell_length_b 11.9110(13)
_cell_length_c 20.406(2)
_cell_measurement_reflns_used 6926
_cell_measurement_temperature 178(2)
_cell_measurement_theta_max 25.83
_cell_measurement_theta_min 2.25
_cell_volume 2512.9(5)
_computing_cell_refinement 'SAINT V7.68A (Bruker, 2005)'
_computing_data_collection 'APEX2 V2010.11-3 (Bruker, 2010)'
_computing_data_reduction
; 
SAINT V7.68A, XPREP V2005/2, SADABS V2007/4, TWINABS V2007/5 
(Bruker, 2005 & 2007) 
;
_computing_molecular_graphics
; 
SHELXTL V6.12 (Bruker, 2005), CrystalMaker v2.1.3 (CrystalMaker, 1994) 
;
_computing_publication_material 'XCIF V6.12 (Bruker, 2005)'
_computing_structure_refinement 'SHELXTL V6.12 (Bruker, 2005)'
_computing_structure_solution 'SHELXTL V6.12 (Bruker, 2005)'
_diffrn_ambient_temperature 178(2)
_diffrn_measured_fraction_theta_full 0.993
_diffrn_measured_fraction_theta_max 0.993
_diffrn_measurement_device 'Siemens Platform/ApexII CCD'
_diffrn_measurement_method 'profile data from \f and \w scans'
_diffrn_radiation_monochromator graphite
_diffrn_radiation_source 'normal-focus sealed tube'
_diffrn_radiation_type MoK\a
_diffrn_radiation_wavelength 0.71073
_diffrn_radiation_wavelength_id bm39uas
_diffrn_reflns_av_R_equivalents 0.0392
_diffrn_reflns_av_sigmaI/netI 0.0470
_diffrn_reflns_limit_h_max 14
_diffrn_reflns_limit_h_min -14
_diffrn_reflns_limit_k_max 14
_diffrn_reflns_limit_k_min -14
_diffrn_reflns_limit_l_max 25
_diffrn_reflns_limit_l_min -25
_diffrn_reflns_number 30168
_diffrn_reflns_theta_full 26.49
_diffrn_reflns_theta_max 26.49
_diffrn_reflns_theta_min 1.87
_exptl_absorpt_coefficient_mu 0.831
_exptl_absorpt_correction_T_max 0.9446
_exptl_absorpt_correction_T_min 0.9063
_exptl_absorpt_correction_type integration
_exptl_absorpt_process_details 'SHELXTL/XPREP V2005/2 (Bruker, 2005)'
_exptl_crystal_colour black
_exptl_crystal_density_diffrn 1.411
_exptl_crystal_description prism
_exptl_crystal_F_000 1106
_exptl_crystal_id bm39uas
_exptl_crystal_preparation
; 
The data crystal was mounted using oil (Parantone-N, Exxon) to a 
0.3 mm cryo-loop (Hampton Research) with the (-1 2 0) scattering 
planes roughly normal to the spindle axis. 
;
_exptl_crystal_size_max 0.241
_exptl_crystal_size_mid 0.157
_exptl_crystal_size_min 0.111
_refine_diff_density_max 0.616
_refine_diff_density_min -0.395
_refine_diff_density_rms 0.061
_refine_ls_extinction_method none
_refine_ls_goodness_of_fit_ref 1.017
_refine_ls_hydrogen_treatment mixed
_refine_ls_matrix_type full
_refine_ls_number_parameters 718
_refine_ls_number_reflns 10339
_refine_ls_number_restraints 414
_refine_ls_restrained_S_all 1.001
_refine_ls_R_factor_all 0.0525
_refine_ls_R_factor_gt 0.0358
_refine_ls_shift/su_max 0.001
_refine_ls_shift/su_mean 0.000
_refine_ls_structure_factor_coef Fsqd
_refine_ls_weighting_details 'calc w=1/[\s^2^(Fo^2^)+(0.0314P)^2^+1.0399P] where P=(Fo^2^+2Fc^2^)/3'
_refine_ls_weighting_scheme calc
_refine_ls_wR_factor_gt 0.0751
_refine_ls_wR_factor_ref 0.0831
_reflns_number_gt 8026
_reflns_number_total 10339
_reflns_threshold_expression >2sigma(I)
_cod_data_source_file ja312458f_si_002.cif
_cod_data_source_block bm39uas
_cod_original_sg_symbol_H-M 'P -1 '
_cod_database_code 4119418

loop_
_symmetry_equiv_pos_as_xyz
'x, y, z'
'-x, -y, -z'

loop_
_atom_site_label
_atom_site_type_symbol
_atom_site_fract_x
_atom_site_fract_y
_atom_site_fract_z
_atom_site_U_iso_or_equiv
_atom_site_adp_type
_atom_site_occupancy
_atom_site_symmetry_multiplicity
_atom_site_calc_flag
_atom_site_refinement_flags
_atom_site_disorder_assembly
_atom_site_disorder_group
Fe1 Fe 0.79093(3) -0.02463(3) 0.244550(16) 0.02185(8) Uani 1 1 d . A .
H1 H 0.767(2) 0.119(2) 0.2208(13) 0.047(8) Uiso 1 1 d . . .
Fe2 Fe 0.68903(3) 0.20318(3) 0.294530(16) 0.02129(8) Uani 1 1 d . . .
S1 S 0.84805(5) 0.03179(5) 0.32974(3) 0.02486(13) Uani 1 1 d . . .
S2 S 0.58829(5) 0.06449(5) 0.30389(3) 0.02456(13) Uani 1 1 d . . .
P1 P 0.98147(6) -0.08792(5) 0.18003(3) 0.02577(14) Uani 1 1 d . A .
P2 P 0.72108(6) -0.03296(6) 0.15753(3) 0.02680(14) Uani 1 1 d D . .
P3 P 0.60309(6) 0.30404(5) 0.39062(3) 0.02596(14) Uani 1 1 d . . .
P4 P 0.79581(6) 0.33200(5) 0.26012(3) 0.02441(13) Uani 1 1 d . . .
O1 O 0.82732(17) -0.28143(16) 0.30136(10) 0.0456(5) Uani 1 1 d . A .
O2 O 0.49310(17) 0.38194(17) 0.22667(10) 0.0459(5) Uani 1 1 d . . .
C1 C 1.0939(2) -0.2240(2) 0.21897(13) 0.0299(5) Uani 1 1 d . . .
C2 C 1.1419(2) -0.3362(2) 0.19443(15) 0.0416(7) Uani 1 1 d . . .
H2 H 1.1222 -0.3437 0.1538 0.050 Uiso 1 1 calc R . .
C3 C 1.2189(3) -0.4377(2) 0.22911(17) 0.0523(8) Uani 1 1 d . . .
H3 H 1.2529 -0.5145 0.2117 0.063 Uiso 1 1 calc R . .
C4 C 1.2464(3) -0.4280(3) 0.28844(16) 0.0481(7) Uani 1 1 d . . .
H4 H 1.2989 -0.4982 0.3120 0.058 Uiso 1 1 calc R . .
C5 C 1.1987(2) -0.3179(3) 0.31382(15) 0.0449(7) Uani 1 1 d . . .
H5 H 1.2170 -0.3117 0.3552 0.054 Uiso 1 1 calc R . .
C6 C 1.1237(2) -0.2155(2) 0.27873(14) 0.0405(7) Uani 1 1 d . . .
H6 H 1.0922 -0.1385 0.2957 0.049 Uiso 1 1 calc R . .
C7 C 1.0778(2) 0.0080(2) 0.13748(12) 0.0258(5) Uani 1 1 d . . .
C8 C 1.0168(2) 0.1250(2) 0.10680(12) 0.0278(5) Uani 1 1 d . . .
H8 H 0.9290 0.1512 0.1077 0.033 Uiso 1 1 calc R . .
C9 C 1.0828(2) 0.2033(2) 0.07514(12) 0.0318(6) Uani 1 1 d . . .
H9 H 1.0403 0.2830 0.0547 0.038 Uiso 1 1 calc R . .
C10 C 1.2108(2) 0.1654(2) 0.07325(13) 0.0362(6) Uani 1 1 d . . .
H10 H 1.2561 0.2194 0.0519 0.043 Uiso 1 1 calc R . .
C11 C 1.2729(2) 0.0495(2) 0.10236(14) 0.0390(6) Uani 1 1 d . . .
H11 H 1.3610 0.0233 0.1006 0.047 Uiso 1 1 calc R . .
C12 C 1.2067(2) -0.0289(2) 0.13422(13) 0.0351(6) Uani 1 1 d . . .
H12 H 1.2501 -0.1087 0.1541 0.042 Uiso 1 1 calc R . .
C13 C 0.9704(2) -0.1344(2) 0.10349(13) 0.0338(6) Uani 1 1 d . . .
H13 H 1.0438 -0.1782 0.0731 0.041 Uiso 1 1 calc R A .
C14 C 0.8558(2) -0.1048(2) 0.09162(13) 0.0353(6) Uani 1 1 d . A .
H14 H 0.8444 -0.1204 0.0505 0.042 Uiso 1 1 calc R . .
C15 C 0.623(2) -0.128(2) 0.1704(6) 0.0273(15) Uani 0.61(3) 1 d PDU A 1
C16 C 0.6099(10) -0.1680(11) 0.1140(6) 0.0363(18) Uani 0.61(3) 1 d PDU A 1
H16 H 0.6463 -0.1397 0.0691 0.044 Uiso 0.61(3) 1 calc PR A 1
C17 C 0.5449(9) -0.2483(10) 0.1221(7) 0.0366(18) Uani 0.61(3) 1 d PDU A 1
H17 H 0.5399 -0.2767 0.0832 0.044 Uiso 0.61(3) 1 calc PR A 1
C18 C 0.4881(10) -0.2861(9) 0.1867(7) 0.0341(18) Uani 0.61(3) 1 d PDU A 1
H18 H 0.4437 -0.3406 0.1925 0.041 Uiso 0.61(3) 1 calc PR A 1
C19 C 0.4954(10) -0.2453(9) 0.2426(6) 0.0330(16) Uani 0.61(3) 1 d PDU A 1
H19 H 0.4540 -0.2700 0.2870 0.040 Uiso 0.61(3) 1 calc PR A 1
C20 C 0.5633(11) -0.1679(11) 0.2350(6) 0.0315(16) Uani 0.61(3) 1 d PDU A 1
H20 H 0.5691 -0.1417 0.2744 0.038 Uiso 0.61(3) 1 calc PR A 1
C15B C 0.624(3) -0.125(3) 0.1611(10) 0.029(2) Uani 0.39(3) 1 d PDU A 2
C16B C 0.6052(16) -0.1444(16) 0.1006(9) 0.030(2) Uani 0.39(3) 1 d PDU A 2
H16B H 0.6365 -0.1049 0.0578 0.036 Uiso 0.39(3) 1 calc PR A 2
C17B C 0.5401(14) -0.2220(16) 0.1031(9) 0.036(2) Uani 0.39(3) 1 d PDU A 2
H17B H 0.5247 -0.2337 0.0621 0.043 Uiso 0.39(3) 1 calc PR A 2
C18B C 0.4982(16) -0.2817(14) 0.1649(10) 0.032(2) Uani 0.39(3) 1 d PDU A 2
H18B H 0.4590 -0.3388 0.1660 0.039 Uiso 0.39(3) 1 calc PR A 2
C19B C 0.5124(15) -0.2602(14) 0.2248(9) 0.034(2) Uani 0.39(3) 1 d PDU A 2
H19B H 0.4780 -0.2976 0.2675 0.041 Uiso 0.39(3) 1 calc PR A 2
C20B C 0.5776(17) -0.1827(17) 0.2231(9) 0.033(2) Uani 0.39(3) 1 d PDU A 2
H20B H 0.5900 -0.1696 0.2646 0.039 Uiso 0.39(3) 1 calc PR A 2
C21 C 0.6368(10) 0.1034(8) 0.1056(5) 0.0304(17) Uani 0.62(2) 1 d PDU A 1
C22 C 0.5150(10) 0.1752(11) 0.1328(7) 0.0430(18) Uani 0.62(2) 1 d PDU A 1
H22 H 0.4729 0.1489 0.1766 0.052 Uiso 0.62(2) 1 calc PR A 1
C23 C 0.4529(9) 0.2862(9) 0.0966(6) 0.048(2) Uani 0.62(2) 1 d PDU A 1
H23 H 0.3691 0.3350 0.1155 0.058 Uiso 0.62(2) 1 calc PR A 1
C24 C 0.5152(11) 0.3238(7) 0.0331(5) 0.0416(19) Uani 0.62(2) 1 d PDU A 1
H24 H 0.4743 0.3998 0.0085 0.050 Uiso 0.62(2) 1 calc PR A 1
C25 C 0.6367(10) 0.2520(8) 0.0049(5) 0.0448(17) Uani 0.62(2) 1 d PDU A 1
H25 H 0.6778 0.2775 -0.0395 0.054 Uiso 0.62(2) 1 calc PR A 1
C26 C 0.6979(8) 0.1430(8) 0.0414(5) 0.0359(16) Uani 0.62(2) 1 d PDU A 1
H26 H 0.7821 0.0950 0.0227 0.043 Uiso 0.62(2) 1 calc PR A 1
C21B C 0.6296(17) 0.1144(14) 0.1155(9) 0.034(3) Uani 0.38(2) 1 d PDU A 2
C22B C 0.5022(16) 0.1626(18) 0.1450(10) 0.039(2) Uani 0.38(2) 1 d PDU A 2
H22B H 0.4676 0.1207 0.1858 0.047 Uiso 0.38(2) 1 calc PR A 2
C23B C 0.4245(13) 0.2720(13) 0.1153(8) 0.042(2) Uani 0.38(2) 1 d PDU A 2
H23B H 0.3381 0.3069 0.1367 0.051 Uiso 0.38(2) 1 calc PR A 2
C24B C 0.4755(15) 0.3292(11) 0.0541(8) 0.043(2) Uani 0.38(2) 1 d PDU A 2
H24B H 0.4232 0.4040 0.0338 0.051 Uiso 0.38(2) 1 calc PR A 2
C25B C 0.6000(15) 0.2800(13) 0.0222(7) 0.044(2) Uani 0.38(2) 1 d PDU A 2
H25B H 0.6327 0.3186 -0.0206 0.052 Uiso 0.38(2) 1 calc PR A 2
C26B C 0.6777(14) 0.1726(13) 0.0534(7) 0.038(2) Uani 0.38(2) 1 d PDU A 2
H26B H 0.7643 0.1388 0.0321 0.046 Uiso 0.38(2) 1 calc PR A 2
C27 C 0.8112(2) -0.1795(2) 0.27983(12) 0.0296(5) Uani 1 1 d . . .
C28 C 0.7908(2) -0.0512(2) 0.41053(12) 0.0322(6) Uani 1 1 d . . .
H28A H 0.8272 -0.1398 0.4057 0.039 Uiso 1 1 calc R . .
H28B H 0.8246 -0.0389 0.4469 0.039 Uiso 1 1 calc R . .
C29 C 0.6489(2) -0.0172(2) 0.43492(12) 0.0331(6) Uani 1 1 d . . .
H29A H 0.6322 -0.0685 0.4789 0.040 Uiso 1 1 calc R . .
H29B H 0.6133 0.0691 0.4444 0.040 Uiso 1 1 calc R . .
C30 C 0.5783(2) -0.0308(2) 0.38680(12) 0.0309(6) Uani 1 1 d . . .
H30A H 0.4881 -0.0108 0.4098 0.037 Uiso 1 1 calc R . .
H30B H 0.6113 -0.1177 0.3786 0.037 Uiso 1 1 calc R . .
C31 C 0.5726(2) 0.3111(2) 0.25287(12) 0.0274(5) Uani 1 1 d . . .
C32 C 0.6809(2) 0.2458(2) 0.46470(12) 0.0288(5) Uani 1 1 d . . .
C33 C 0.6211(3) 0.2115(2) 0.53072(13) 0.0388(6) Uani 1 1 d . . .
H33 H 0.5320 0.2314 0.5414 0.047 Uiso 1 1 calc R . .
C34 C 0.6905(3) 0.1485(3) 0.58073(14) 0.0494(8) Uani 1 1 d . . .
H34 H 0.6487 0.1244 0.6252 0.059 Uiso 1 1 calc R . .
C35 C 0.8197(3) 0.1205(3) 0.56667(15) 0.0497(8) Uani 1 1 d . . .
H35 H 0.8669 0.0766 0.6010 0.060 Uiso 1 1 calc R . .
C36 C 0.8793(3) 0.1568(3) 0.50244(14) 0.0430(7) Uani 1 1 d . . .
H36 H 0.9678 0.1404 0.4929 0.052 Uiso 1 1 calc R . .
C37 C 0.8114(2) 0.2173(2) 0.45145(13) 0.0349(6) Uani 1 1 d . . .
H37 H 0.8544 0.2396 0.4069 0.042 Uiso 1 1 calc R . .
C38 C 0.4344(2) 0.3476(2) 0.43223(12) 0.0301(5) Uani 1 1 d . . .
C39 C 0.3657(2) 0.2813(2) 0.42432(12) 0.0314(6) Uani 1 1 d . . .
H39 H 0.4047 0.2184 0.3952 0.038 Uiso 1 1 calc R . .
C40 C 0.2404(2) 0.3054(2) 0.45833(14) 0.0378(6) Uani 1 1 d . . .
H40 H 0.1949 0.2580 0.4529 0.045 Uiso 1 1 calc R . .
C41 C 0.1818(3) 0.3977(3) 0.49982(15) 0.0460(7) Uani 1 1 d . . .
H41 H 0.0966 0.4133 0.5237 0.055 Uiso 1 1 calc R . .
C42 C 0.2478(3) 0.4667(3) 0.50634(16) 0.0538(8) Uani 1 1 d . . .
H42 H 0.2072 0.5313 0.5342 0.065 Uiso 1 1 calc R . .
C43 C 0.3721(3) 0.4433(3) 0.47289(15) 0.0457(7) Uani 1 1 d . . .
H43 H 0.4159 0.4928 0.4775 0.055 Uiso 1 1 calc R . .
C44 C 0.6225(2) 0.4527(2) 0.36364(12) 0.0316(6) Uani 1 1 d . . .
H44 H 0.5741 0.5194 0.3896 0.038 Uiso 1 1 calc R . .
C45 C 0.7063(2) 0.4650(2) 0.30670(13) 0.0317(6) Uani 1 1 d . . .
H45 H 0.7195 0.5409 0.2906 0.038 Uiso 1 1 calc R . .
C46 C 0.9546(2) 0.2952(2) 0.27585(12) 0.0292(5) Uani 1 1 d . . .
C47 C 0.9847(3) 0.3713(3) 0.30641(14) 0.0427(7) Uani 1 1 d . . .
H47 H 0.9227 0.4474 0.3185 0.051 Uiso 1 1 calc R . .
C48 C 1.1043(3) 0.3368(3) 0.31915(17) 0.0576(9) Uani 1 1 d . . .
H48 H 1.1237 0.3892 0.3402 0.069 Uiso 1 1 calc R . .
C49 C 1.1962(3) 0.2267(3) 0.30159(16) 0.0573(9) Uani 1 1 d . . .
H49 H 1.2783 0.2037 0.3104 0.069 Uiso 1 1 calc R . .
C50 C 1.1678(3) 0.1511(3) 0.27132(14) 0.0473(7) Uani 1 1 d . . .
H50 H 1.2307 0.0756 0.2588 0.057 Uiso 1 1 calc R . .
C51 C 1.0475(2) 0.1842(2) 0.25887(12) 0.0345(6) Uani 1 1 d . . .
H51 H 1.0284 0.1306 0.2386 0.041 Uiso 1 1 calc R . .
C52 C 0.8119(2) 0.4095(2) 0.17118(12) 0.0275(5) Uani 1 1 d . . .
C53 C 0.8696(2) 0.4982(2) 0.15147(13) 0.0368(6) Uani 1 1 d . . .
H53 H 0.9021 0.5178 0.1838 0.044 Uiso 1 1 calc R . .
C54 C 0.8796(3) 0.5576(2) 0.08511(14) 0.0423(7) Uani 1 1 d . . .
H54 H 0.9183 0.6182 0.0721 0.051 Uiso 1 1 calc R . .
C55 C 0.8334(3) 0.5289(2) 0.03786(14) 0.0415(7) Uani 1 1 d . . .
H55 H 0.8418 0.5688 -0.0078 0.050 Uiso 1 1 calc R . .
C56 C 0.7753(2) 0.4426(2) 0.05679(13) 0.0381(6) Uani 1 1 d . . .
H56 H 0.7427 0.4239 0.0243 0.046 Uiso 1 1 calc R . .
C57 C 0.7642(2) 0.3826(2) 0.12360(12) 0.0293(5) Uani 1 1 d . . .
H57 H 0.7239 0.3232 0.1365 0.035 Uiso 1 1 calc R . .

loop_
_atom_site_aniso_label
_atom_site_aniso_U_11
_atom_site_aniso_U_22
_atom_site_aniso_U_33
_atom_site_aniso_U_23
_atom_site_aniso_U_13
_atom_site_aniso_U_12
Fe1 0.02178(17) 0.02080(17) 0.02327(18) -0.00480(13) -0.00288(13) -0.00785(13)
Fe2 0.02255(17) 0.01984(16) 0.02174(18) -0.00255(13) -0.00495(13) -0.00744(13)
S1 0.0261(3) 0.0231(3) 0.0260(3) -0.0012(2) -0.0081(2) -0.0084(2)
S2 0.0232(3) 0.0258(3) 0.0253(3) -0.0061(2) -0.0018(2) -0.0099(2)
P1 0.0232(3) 0.0234(3) 0.0296(3) -0.0071(3) -0.0025(3) -0.0070(2)
P2 0.0266(3) 0.0302(3) 0.0262(3) -0.0083(3) -0.0036(3) -0.0115(3)
P3 0.0295(3) 0.0254(3) 0.0237(3) -0.0050(2) -0.0038(3) -0.0106(3)
P4 0.0284(3) 0.0222(3) 0.0240(3) -0.0019(2) -0.0054(3) -0.0109(3)
O1 0.0481(12) 0.0247(10) 0.0608(13) 0.0020(9) -0.0078(10) -0.0153(9)
O2 0.0362(11) 0.0416(11) 0.0520(12) -0.0045(9) -0.0192(9) 0.0009(9)
C1 0.0230(12) 0.0255(12) 0.0373(15) -0.0034(10) -0.0010(10) -0.0079(10)
C2 0.0387(15) 0.0337(14) 0.0493(18) -0.0091(13) -0.0123(13) -0.0051(12)
C3 0.0486(18) 0.0283(15) 0.072(2) -0.0093(14) -0.0178(16) 0.0009(13)
C4 0.0401(16) 0.0337(15) 0.058(2) 0.0027(14) -0.0132(15) -0.0015(13)
C5 0.0368(15) 0.0434(16) 0.0473(18) -0.0013(13) -0.0141(13) -0.0048(13)
C6 0.0393(15) 0.0303(14) 0.0461(17) -0.0063(12) -0.0144(13) -0.0012(12)
C7 0.0256(12) 0.0266(12) 0.0249(13) -0.0069(10) -0.0014(10) -0.0094(10)
C8 0.0256(12) 0.0317(13) 0.0272(13) -0.0070(10) -0.0056(10) -0.0094(10)
C9 0.0378(14) 0.0295(13) 0.0261(13) -0.0012(10) -0.0047(11) -0.0119(11)
C10 0.0374(15) 0.0410(15) 0.0334(15) -0.0054(12) 0.0009(12) -0.0222(12)
C11 0.0233(13) 0.0432(16) 0.0508(17) -0.0052(13) -0.0046(12) -0.0143(12)
C12 0.0275(13) 0.0300(13) 0.0441(16) -0.0036(11) -0.0055(12) -0.0080(11)
C13 0.0316(14) 0.0382(14) 0.0330(14) -0.0165(11) 0.0034(11) -0.0141(11)
C14 0.0369(15) 0.0455(15) 0.0286(14) -0.0148(12) -0.0017(11) -0.0178(12)
C15 0.023(2) 0.030(3) 0.032(4) -0.011(3) -0.007(3) -0.007(2)
C16 0.031(2) 0.045(4) 0.031(4) -0.003(3) -0.005(2) -0.014(3)
C17 0.038(2) 0.046(4) 0.035(4) -0.015(3) -0.011(3) -0.017(3)
C18 0.032(3) 0.038(2) 0.035(5) -0.015(3) -0.001(3) -0.0132(19)
C19 0.035(3) 0.037(3) 0.032(4) -0.012(3) 0.002(3) -0.019(3)
C20 0.033(3) 0.036(3) 0.031(3) -0.015(2) 0.000(2) -0.017(3)
C15B 0.023(3) 0.032(4) 0.032(5) -0.012(4) -0.002(4) -0.008(3)
C16B 0.028(3) 0.039(4) 0.033(4) -0.013(3) -0.011(3) -0.014(3)
C17B 0.033(3) 0.046(5) 0.036(5) -0.011(4) -0.012(4) -0.014(3)
C18B 0.032(4) 0.039(3) 0.035(6) -0.016(4) -0.004(4) -0.017(3)
C19B 0.036(4) 0.033(4) 0.035(5) -0.015(4) 0.004(4) -0.014(3)
C20B 0.032(4) 0.035(4) 0.033(4) -0.018(3) -0.007(3) -0.008(3)
C21 0.041(3) 0.031(2) 0.031(3) -0.014(2) -0.016(2) -0.015(2)
C22 0.052(3) 0.039(3) 0.035(4) -0.004(2) -0.017(3) -0.008(3)
C23 0.053(4) 0.045(3) 0.041(4) -0.006(3) -0.017(3) -0.006(3)
C24 0.053(4) 0.034(3) 0.038(4) 0.001(3) -0.023(4) -0.009(3)
C25 0.059(4) 0.042(3) 0.035(3) 0.000(3) -0.018(3) -0.015(3)
C26 0.046(3) 0.033(3) 0.033(3) -0.005(2) -0.014(2) -0.015(2)
C21B 0.049(4) 0.036(4) 0.027(4) -0.005(4) -0.024(3) -0.016(3)
C22B 0.055(4) 0.030(4) 0.033(5) -0.003(3) -0.021(3) -0.009(3)
C23B 0.059(5) 0.035(4) 0.037(5) -0.005(4) -0.020(4) -0.013(3)
C24B 0.053(5) 0.039(4) 0.038(5) -0.002(4) -0.018(4) -0.014(4)
C25B 0.056(5) 0.041(4) 0.038(4) -0.004(3) -0.015(4) -0.019(4)
C26B 0.050(4) 0.038(4) 0.039(4) -0.010(3) -0.019(3) -0.020(3)
C27 0.0287(13) 0.0298(13) 0.0312(14) -0.0064(11) -0.0022(11) -0.0124(11)
C28 0.0419(15) 0.0280(13) 0.0255(13) 0.0031(10) -0.0115(11) -0.0111(11)
C29 0.0437(15) 0.0271(13) 0.0249(13) 0.0012(10) -0.0023(11) -0.0141(11)
C30 0.0351(14) 0.0271(13) 0.0288(14) -0.0040(10) 0.0035(11) -0.0156(11)
C31 0.0272(13) 0.0249(12) 0.0296(13) -0.0080(10) -0.0038(11) -0.0076(10)
C32 0.0382(14) 0.0269(12) 0.0267(13) -0.0049(10) -0.0072(11) -0.0160(11)
C33 0.0463(16) 0.0485(16) 0.0285(14) -0.0067(12) -0.0069(12) -0.0237(13)
C34 0.064(2) 0.067(2) 0.0244(15) 0.0012(13) -0.0106(14) -0.0323(17)
C35 0.067(2) 0.0544(18) 0.0359(17) 0.0031(14) -0.0273(15) -0.0238(16)
C36 0.0448(17) 0.0478(17) 0.0426(17) -0.0047(13) -0.0181(14) -0.0170(14)
C37 0.0395(15) 0.0385(14) 0.0297(14) -0.0035(11) -0.0078(12) -0.0168(12)
C38 0.0324(13) 0.0319(13) 0.0231(13) -0.0033(10) -0.0060(10) -0.0078(11)
C39 0.0335(14) 0.0259(12) 0.0308(14) -0.0013(10) -0.0083(11) -0.0060(11)
C40 0.0325(14) 0.0365(15) 0.0431(16) -0.0016(12) -0.0093(12) -0.0113(12)
C41 0.0296(15) 0.0518(18) 0.0457(18) -0.0072(14) -0.0012(13) -0.0063(13)
C42 0.0407(17) 0.0557(19) 0.061(2) -0.0324(16) 0.0039(15) -0.0092(15)
C43 0.0403(16) 0.0504(17) 0.0505(18) -0.0254(14) -0.0004(14) -0.0162(14)
C44 0.0382(14) 0.0255(12) 0.0305(14) -0.0087(10) -0.0042(11) -0.0097(11)
C45 0.0408(15) 0.0232(12) 0.0345(15) -0.0042(10) -0.0081(12) -0.0142(11)
C46 0.0335(13) 0.0346(13) 0.0254(13) 0.0019(10) -0.0072(11) -0.0205(11)
C47 0.0535(18) 0.0412(16) 0.0461(17) -0.0021(13) -0.0174(14) -0.0272(14)
C48 0.067(2) 0.071(2) 0.061(2) -0.0033(17) -0.0259(18) -0.046(2)
C49 0.0424(18) 0.089(3) 0.054(2) -0.0014(18) -0.0208(15) -0.0334(18)
C50 0.0323(15) 0.068(2) 0.0402(17) -0.0070(15) -0.0103(13) -0.0133(14)
C51 0.0330(14) 0.0465(15) 0.0274(14) -0.0049(11) -0.0070(11) -0.0169(12)
C52 0.0271(12) 0.0243(12) 0.0266(13) -0.0001(10) -0.0024(10) -0.0078(10)
C53 0.0423(15) 0.0331(14) 0.0369(15) -0.0009(11) -0.0063(12) -0.0183(12)
C54 0.0505(17) 0.0325(14) 0.0414(17) 0.0066(12) -0.0049(14) -0.0209(13)
C55 0.0475(17) 0.0326(14) 0.0338(15) 0.0096(12) -0.0065(13) -0.0108(13)
C56 0.0416(15) 0.0362(14) 0.0323(15) 0.0019(11) -0.0124(12) -0.0090(12)
C57 0.0288(13) 0.0257(12) 0.0287(13) -0.0005(10) -0.0055(10) -0.0062(10)

loop_
_atom_type_symbol
_atom_type_description
_atom_type_scat_dispersion_real
_atom_type_scat_dispersion_imag
_atom_type_scat_source
C C 0.0033 0.0016 'International Tables Vol C Tables 4.2.6.8 and 6.1.1.4'
H H 0.0000 0.0000 'International Tables Vol C Tables 4.2.6.8 and 6.1.1.4'
O O 0.0106 0.0060 'International Tables Vol C Tables 4.2.6.8 and 6.1.1.4'
P P 0.1023 0.0942 'International Tables Vol C Tables 4.2.6.8 and 6.1.1.4'
S S 0.1246 0.1234 'International Tables Vol C Tables 4.2.6.8 and 6.1.1.4'
Fe Fe 0.3463 0.8444 'International Tables Vol C Tables 4.2.6.8 and 6.1.1.4'

loop_
_exptl_crystal_face_index_h
_exptl_crystal_face_index_k
_exptl_crystal_face_index_l
_exptl_crystal_face_perp_dist
0.00 1.00 0.00 0.0550
0.00 -1.00 0.00 0.0330
-1.00 0.00 -1.00 0.0570
2.00 1.00 -2.00 0.0580
0.00 0.00 1.00 0.0290

loop_
_geom_angle_atom_site_label_1
_geom_angle_atom_site_label_2
_geom_angle_atom_site_label_3
_geom_angle
C27 Fe1 P2 94.58(8)
C27 Fe1 P1 88.94(8)
P2 Fe1 P1 86.79(3)
C27 Fe1 S2 97.97(8)
P2 Fe1 S2 91.25(3)
P1 Fe1 S2 172.96(3)
C27 Fe1 S1 98.07(8)
P2 Fe1 S1 166.99(3)
P1 Fe1 S1 96.45(3)
S2 Fe1 S1 84.01(2)
C27 Fe1 Fe2 136.39(8)
P2 Fe1 Fe2 115.28(2)
P1 Fe1 Fe2 121.99(2)
S2 Fe1 Fe2 53.092(17)
S1 Fe1 Fe2 52.535(16)
C27 Fe1 H1 174.0(9)
P2 Fe1 H1 90.0(9)
P1 Fe1 H1 95.2(9)
S2 Fe1 H1 78.0(9)
S1 Fe1 H1 77.2(9)
Fe2 Fe1 H1 37.6(9)
C31 Fe2 P4 87.39(8)
C31 Fe2 P3 90.70(8)
P4 Fe2 P3 84.35(2)
C31 Fe2 S1 166.04(8)
P4 Fe2 S1 98.48(3)
P3 Fe2 S1 102.44(2)
C31 Fe2 S2 87.74(8)
P4 Fe2 S2 166.88(3)
P3 Fe2 S2 107.88(2)
S1 Fe2 S2 83.76(2)
C31 Fe2 Fe1 113.13(7)
P4 Fe2 Fe1 119.29(2)
P3 Fe2 Fe1 145.83(2)
S1 Fe2 Fe1 52.976(17)
S2 Fe2 Fe1 52.283(17)
C31 Fe2 H1 93.0(8)
P4 Fe2 H1 94.3(8)
P3 Fe2 H1 176.0(8)
S1 Fe2 H1 74.0(8)
S2 Fe2 H1 73.8(8)
Fe1 Fe2 H1 32.8(8)
C28 S1 Fe2 112.23(8)
C28 S1 Fe1 106.04(8)
Fe2 S1 Fe1 74.49(2)
C30 S2 Fe1 104.84(8)
C30 S2 Fe2 114.18(8)
Fe1 S2 Fe2 74.63(2)
C13 P1 C1 104.85(12)
C13 P1 C7 97.65(11)
C1 P1 C7 102.87(11)
C13 P1 Fe1 108.34(8)
C1 P1 Fe1 114.65(8)
C7 P1 Fe1 125.63(8)
C21 P2 C14 100.0(3)
C21 P2 C15B 97.7(13)
C14 P2 C15B 98.6(11)
C14 P2 C21B 106.4(5)
C15B P2 C21B 100.5(15)
C21 P2 C15 101.4(9)
C14 P2 C15 102.0(7)
C21B P2 C15 103.6(11)
C21 P2 Fe1 123.1(5)
C14 P2 Fe1 108.75(9)
C15B P2 Fe1 123.9(7)
C21B P2 Fe1 116.3(9)
C15 P2 Fe1 118.4(4)
C44 P3 C38 101.94(11)
C44 P3 C32 101.76(11)
C38 P3 C32 102.36(11)
C44 P3 Fe2 105.29(8)
C38 P3 Fe2 123.16(8)
C32 P3 Fe2 119.11(8)
C45 P4 C46 100.71(11)
C45 P4 C52 99.91(11)
C46 P4 C52 101.38(11)
C45 P4 Fe2 106.98(8)
C46 P4 Fe2 123.15(8)
C52 P4 Fe2 120.70(8)
C2 C1 C6 118.9(2)
C2 C1 P1 122.7(2)
C6 C1 P1 118.18(18)
C1 C2 C3 120.0(3)
C1 C2 H2 120.0
C3 C2 H2 120.0
C4 C3 C2 120.3(3)
C4 C3 H3 119.8
C2 C3 H3 119.8
C5 C4 C3 120.4(3)
C5 C4 H4 119.8
C3 C4 H4 119.8
C4 C5 C6 119.6(3)
C4 C5 H5 120.2
C6 C5 H5 120.2
C5 C6 C1 120.7(3)
C5 C6 H6 119.6
C1 C6 H6 119.6
C12 C7 C8 118.5(2)
C12 C7 P1 123.98(18)
C8 C7 P1 117.51(17)
C9 C8 C7 120.7(2)
C9 C8 H8 119.7
C7 C8 H8 119.7
C10 C9 C8 119.9(2)
C10 C9 H9 120.0
C8 C9 H9 120.0
C11 C10 C9 120.1(2)
C11 C10 H10 119.9
C9 C10 H10 119.9
C10 C11 C12 120.0(2)
C10 C11 H11 120.0
C12 C11 H11 120.0
C11 C12 C7 120.8(2)
C11 C12 H12 119.6
C7 C12 H12 119.6
C14 C13 P1 117.51(19)
C14 C13 H13 121.2
P1 C13 H13 121.2
C13 C14 P2 117.31(19)
C13 C14 H14 121.3
P2 C14 H14 121.3
C20 C15 C16 117.5(5)
C20 C15 P2 122.7(6)
C16 C15 P2 119.7(7)
C15 C16 C17 121.4(5)
C15 C16 H16 119.3
C17 C16 H16 119.3
C18 C17 C16 119.6(5)
C18 C17 H17 120.2
C16 C17 H17 120.2
C19 C18 C17 120.2(5)
C19 C18 H18 119.9
C17 C18 H18 119.9
C18 C19 C20 120.5(5)
C18 C19 H19 119.8
C20 C19 H19 119.8
C15 C20 C19 120.9(5)
C15 C20 H20 119.6
C19 C20 H20 119.6
C20B C15B C16B 119.4(7)
C20B C15B P2 120.6(10)
C16B C15B P2 119.8(10)
C15B C16B C17B 119.7(7)
C15B C16B H16B 120.1
C17B C16B H16B 120.1
C18B C17B C16B 120.0(8)
C18B C17B H17B 120.0
C16B C17B H17B 120.0
C19B C18B C17B 120.8(7)
C19B C18B H18B 119.6
C17B C18B H18B 119.6
C18B C19B C20B 119.7(8)
C18B C19B H19B 120.2
C20B C19B H19B 120.2
C15B C20B C19B 120.2(8)
C15B C20B H20B 119.9
C19B C20B H20B 119.9
C22 C21 C26 119.2(4)
C22 C21 P2 119.8(5)
C26 C21 P2 120.7(6)
C21 C22 C23 120.9(5)
C21 C22 H22 119.6
C23 C22 H22 119.6
C24 C23 C22 119.1(5)
C24 C23 H23 120.5
C22 C23 H23 120.5
C23 C24 C25 120.7(5)
C23 C24 H24 119.6
C25 C24 H24 119.6
C26 C25 C24 119.8(5)
C26 C25 H25 120.1
C24 C25 H25 120.1
C25 C26 C21 120.4(5)
C25 C26 H26 119.8
C21 C26 H26 119.8
C22B C21B C26B 119.2(7)
C22B C21B P2 116.6(10)
C26B C21B P2 124.0(10)
C21B C22B C23B 120.6(8)
C21B C22B H22B 119.7
C23B C22B H22B 119.7
C24B C23B C22B 118.9(8)
C24B C23B H23B 120.6
C22B C23B H23B 120.6
C25B C24B C23B 121.6(8)
C25B C24B H24B 119.2
C23B C24B H24B 119.2
C24B C25B C26B 119.0(8)
C24B C25B H25B 120.5
C26B C25B H25B 120.5
C25B C26B C21B 120.7(7)
C25B C26B H26B 119.7
C21B C26B H26B 119.7
O1 C27 Fe1 178.1(2)
C29 C28 S1 117.19(16)
C29 C28 H28A 108.0
S1 C28 H28A 108.0
C29 C28 H28B 108.0
S1 C28 H28B 108.0
H28A C28 H28B 107.2
C30 C29 C28 116.6(2)
C30 C29 H29A 108.1
C28 C29 H29A 108.1
C30 C29 H29B 108.1
C28 C29 H29B 108.1
H29A C29 H29B 107.3
C29 C30 S2 115.26(16)
C29 C30 H30A 108.5
S2 C30 H30A 108.5
C29 C30 H30B 108.5
S2 C30 H30B 108.5
H30A C30 H30B 107.5
O2 C31 Fe2 178.2(2)
C37 C32 C33 118.0(2)
C37 C32 P3 117.37(18)
C33 C32 P3 123.9(2)
C34 C33 C32 120.6(3)
C34 C33 H33 119.7
C32 C33 H33 119.7
C35 C34 C33 120.7(3)
C35 C34 H34 119.6
C33 C34 H34 119.6
C36 C35 C34 119.3(3)
C36 C35 H35 120.3
C34 C35 H35 120.3
C35 C36 C37 120.5(3)
C35 C36 H36 119.7
C37 C36 H36 119.7
C36 C37 C32 120.8(2)
C36 C37 H37 119.6
C32 C37 H37 119.6
C39 C38 C43 117.9(2)
C39 C38 P3 118.80(18)
C43 C38 P3 123.3(2)
C38 C39 C40 121.0(2)
C38 C39 H39 119.5
C40 C39 H39 119.5
C41 C40 C39 120.2(3)
C41 C40 H40 119.9
C39 C40 H40 119.9
C42 C41 C40 119.4(3)
C42 C41 H41 120.3
C40 C41 H41 120.3
C41 C42 C43 120.8(3)
C41 C42 H42 119.6
C43 C42 H42 119.6
C42 C43 C38 120.7(3)
C42 C43 H43 119.6
C38 C43 H43 119.6
C45 C44 P3 117.93(18)
C45 C44 H44 121.0
P3 C44 H44 121.0
C44 C45 P4 118.20(18)
C44 C45 H45 120.9
P4 C45 H45 120.9
C51 C46 C47 118.4(2)
C51 C46 P4 118.60(18)
C47 C46 P4 122.9(2)
C48 C47 C46 120.3(3)
C48 C47 H47 119.8
C46 C47 H47 119.8
C47 C48 C49 120.8(3)
C47 C48 H48 119.6
C49 C48 H48 119.6
C50 C49 C48 119.4(3)
C50 C49 H49 120.3
C48 C49 H49 120.3
C49 C50 C51 120.3(3)
C49 C50 H50 119.8
C51 C50 H50 119.8
C50 C51 C46 120.7(3)
C50 C51 H51 119.7
C46 C51 H51 119.7
C57 C52 C53 119.1(2)
C57 C52 P4 120.43(18)
C53 C52 P4 120.42(19)
C54 C53 C52 120.3(3)
C54 C53 H53 119.8
C52 C53 H53 119.8
C55 C54 C53 120.1(3)
C55 C54 H54 120.0
C53 C54 H54 120.0
C56 C55 C54 120.2(2)
C56 C55 H55 119.9
C54 C55 H55 119.9
C55 C56 C57 120.2(3)
C55 C56 H56 119.9
C57 C56 H56 119.9
C52 C57 C56 120.1(2)
C52 C57 H57 120.0
C56 C57 H57 120.0

loop_
_geom_bond_atom_site_label_1
_geom_bond_atom_site_label_2
_geom_bond_distance
Fe1 C27 1.780(2)
Fe1 P2 2.1810(7)
Fe1 P1 2.1974(7)
Fe1 S2 2.2996(7)
Fe1 S1 2.3225(7)
Fe1 Fe2 2.8030(5)
Fe1 H1 1.61(2)
Fe2 C31 1.746(2)
Fe2 P4 2.2264(7)
Fe2 P3 2.3039(7)
Fe2 S1 2.3089(6)
Fe2 S2 2.3245(7)
Fe2 H1 1.82(3)
S1 C28 1.834(2)
S2 C30 1.828(2)
P1 C13 1.815(2)
P1 C1 1.836(2)
P1 C7 1.837(2)
P2 C21 1.826(5)
P2 C14 1.827(3)
P2 C15B 1.835(6)
P2 C21B 1.837(6)
P2 C15 1.848(5)
P3 C44 1.822(2)
P3 C38 1.841(2)
P3 C32 1.847(2)
P4 C45 1.827(2)
P4 C46 1.843(2)
P4 C52 1.848(2)
O1 C27 1.159(3)
O2 C31 1.157(3)
C1 C2 1.381(3)
C1 C6 1.389(4)
C2 C3 1.386(4)
C2 H2 0.9500
C3 C4 1.372(4)
C3 H3 0.9500
C4 C5 1.367(4)
C4 H4 0.9500
C5 C6 1.385(4)
C5 H5 0.9500
C6 H6 0.9500
C7 C12 1.388(3)
C7 C8 1.397(3)
C8 C9 1.384(3)
C8 H8 0.9500
C9 C10 1.382(3)
C9 H9 0.9500
C10 C11 1.379(4)
C10 H10 0.9500
C11 C12 1.386(3)
C11 H11 0.9500
C12 H12 0.9500
C13 C14 1.327(3)
C13 H13 0.9500
C14 H14 0.9500
C15 C20 1.390(6)
C15 C16 1.395(6)
C16 C17 1.396(6)
C16 H16 0.9500
C17 C18 1.373(6)
C17 H17 0.9500
C18 C19 1.366(6)
C18 H18 0.9500
C19 C20 1.394(5)
C19 H19 0.9500
C20 H20 0.9500
C15B C20B 1.385(8)
C15B C16B 1.392(7)
C16B C17B 1.393(7)
C16B H16B 0.9500
C17B C18B 1.375(8)
C17B H17B 0.9500
C18B C19B 1.365(8)
C18B H18B 0.9500
C19B C20B 1.397(7)
C19B H19B 0.9500
C20B H20B 0.9500
C21 C22 1.383(6)
C21 C26 1.393(5)
C22 C23 1.399(6)
C22 H22 0.9500
C23 C24 1.380(7)
C23 H23 0.9500
C24 C25 1.386(7)
C24 H24 0.9500
C25 C26 1.385(6)
C25 H25 0.9500
C26 H26 0.9500
C21B C22B 1.387(8)
C21B C26B 1.395(7)
C22B C23B 1.395(7)
C22B H22B 0.9500
C23B C24B 1.390(9)
C23B H23B 0.9500
C24B C25B 1.374(8)
C24B H24B 0.9500
C25B C26B 1.393(8)
C25B H25B 0.9500
C26B H26B 0.9500
C28 C29 1.516(3)
C28 H28A 0.9900
C28 H28B 0.9900
C29 C30 1.512(3)
C29 H29A 0.9900
C29 H29B 0.9900
C30 H30A 0.9900
C30 H30B 0.9900
C32 C37 1.395(3)
C32 C33 1.396(3)
C33 C34 1.385(4)
C33 H33 0.9500
C34 C35 1.380(4)
C34 H34 0.9500
C35 C36 1.375(4)
C35 H35 0.9500
C36 C37 1.386(4)
C36 H36 0.9500
C37 H37 0.9500
C38 C39 1.383(3)
C38 C43 1.399(3)
C39 C40 1.390(3)
C39 H39 0.9500
C40 C41 1.378(4)
C40 H40 0.9500
C41 C42 1.371(4)
C41 H41 0.9500
C42 C43 1.378(4)
C42 H42 0.9500
C43 H43 0.9500
C44 C45 1.326(3)
C44 H44 0.9500
C45 H45 0.9500
C46 C51 1.391(3)
C46 C47 1.394(3)
C47 C48 1.382(4)
C47 H47 0.9500
C48 C49 1.383(5)
C48 H48 0.9500
C49 C50 1.372(4)
C49 H49 0.9500
C50 C51 1.391(3)
C50 H50 0.9500
C51 H51 0.9500
C52 C57 1.386(3)
C52 C53 1.399(3)
C53 C54 1.385(3)
C53 H53 0.9500
C54 C55 1.380(4)
C54 H54 0.9500
C55 C56 1.377(4)
C55 H55 0.9500
C56 C57 1.396(3)
C56 H56 0.9500
C57 H57 0.9500
